data_2007116
loop_
_publ_author_name
'Nicol\'o, Francesco'
'Panzalorto, Manuela'
'Scopelliti, Rosario'
'Grassi, Giovanni'
'Risitano, Francesco'

_publ_section_title
;
 5,7-Dimethyl-3-phenyl-1,2,4-benzotriazine
;
_journal_issue 3
_journal_name_full 'Acta Crystallographica Section C'
_journal_page_first 405
_journal_page_last 407
_journal_paper_doi 10.1107/S0108270197014972
_journal_volume 54
_journal_year 1998
_chemical_formula_moiety 'C15 H13 N3'
_chemical_formula_sum 'C15 H13 N3'
_chemical_formula_weight 235.28
_space_group_IT_number 2
_symmetry_cell_setting triclinic
_symmetry_space_group_name_Hall '-P 1'
_symmetry_space_group_name_H-M 'P -1'
_cell_angle_alpha 94.120(10)
_cell_angle_beta 108.040(10)
_cell_angle_gamma 101.22(2)
_cell_formula_units_Z 2
_cell_length_a 7.0890(10)
_cell_length_b 9.648(2)
_cell_length_c 9.7980(10)
_cell_measurement_reflns_used 25
_cell_measurement_temperature 293(2)
_cell_measurement_theta_max 14
_cell_measurement_theta_min 7
_cell_volume 618.71(18)
_computing_cell_refinement P3/V
_computing_data_collection 'P3/V (Siemens, 1989)'
_computing_data_reduction 'SHELXTL-Plus (Sheldrick, 1990a)'
_computing_molecular_graphics 'XPW (Siemens, 1996)'
_computing_publication_material 'PARST95 (Nardelli, 1995) and SHELXL93'
_computing_structure_refinement 'SHELXL93 (Sheldrick, 1993)'
_computing_structure_solution 'SHELXS86 (Sheldrick, 1990b)'
_diffrn_ambient_temperature 293(2)
_diffrn_measurement_device 'Siemens R3m/V'
_diffrn_measurement_method \w/2\q
_diffrn_radiation_monochromator graphite
_diffrn_radiation_source 'fine-focus sealed tube'
_diffrn_radiation_type MoK\a
_diffrn_radiation_wavelength 0.71073
_diffrn_reflns_av_R_equivalents 0.011
_diffrn_reflns_av_sigmaI/netI 0.0404
_diffrn_reflns_limit_h_max 8
_diffrn_reflns_limit_h_min -1
_diffrn_reflns_limit_k_max 11
_diffrn_reflns_limit_k_min -11
_diffrn_reflns_limit_l_max 11
_diffrn_reflns_limit_l_min -11
_diffrn_reflns_number 2869
_diffrn_reflns_theta_max 25.05
_diffrn_reflns_theta_min 2.87
_diffrn_standards_decay_% 1.32
_diffrn_standards_interval_count 197
_diffrn_standards_number 3
_exptl_absorpt_coefficient_mu 0.077
_exptl_absorpt_correction_T_max 0.965
_exptl_absorpt_correction_T_min 0.943
_exptl_absorpt_correction_type '\y scan (Kopfmann & Huber, 1968)'
_exptl_crystal_colour yellow
_exptl_crystal_density_diffrn 1.263
_exptl_crystal_density_method 'not measured'
_exptl_crystal_description prismatic
_exptl_crystal_F_000 248
_exptl_crystal_size_max 0.4
_exptl_crystal_size_mid 0.2
_exptl_crystal_size_min 0.2
_refine_diff_density_max 0.106
_refine_diff_density_min -0.117
_refine_ls_extinction_coef 0.013(2)
_refine_ls_extinction_method SHELXL93
_refine_ls_goodness_of_fit_all 0.748
_refine_ls_goodness_of_fit_obs 1.020
_refine_ls_hydrogen_treatment 'H atoms riding with a fixed and unique U~eq~'
_refine_ls_matrix_type full
_refine_ls_number_parameters 166
_refine_ls_number_reflns 2199
_refine_ls_number_restraints 0
_refine_ls_restrained_S_all 1.748
_refine_ls_restrained_S_obs 1.020
_refine_ls_R_factor_all 0.082
_refine_ls_R_factor_obs .034
_refine_ls_shift/esd_max <0.001
_refine_ls_shift/esd_mean 0.000
_refine_ls_structure_factor_coef Fsqd
_refine_ls_weighting_details 'w = 1/[\s^2^(Fo^2^)+(0.042P)^2^] where P = (Fo^2^+2Fc^2^)/3'
_refine_ls_weighting_scheme calc
_refine_ls_wR_factor_all 0.081
_refine_ls_wR_factor_obs .073
_reflns_number_observed 1038
_reflns_number_total 2199
_reflns_observed_criterion I>2\s(I)
_cod_data_source_file na1306.cif
_cod_data_source_block gras2
_cod_depositor_comments
;
The following automatic conversions were performed:

'_refine_ls_weighting_scheme' value 'calc w =
1/[\s^2^(Fo^2^)+(0.042P)^2^] where P = (Fo^2^+2Fc^2^)/3' was changed
to 'calc'. New tag '_refine_ls_weighting_details' was created. The
value of the new tag was set to 'w = 1/[\s^2^(Fo^2^)+(0.042P)^2^]
where P = (Fo^2^+2Fc^2^)/3'.

Automatic conversion script
Id: cif_fix_values 3143 2015-03-26 13:38:13Z robertas 
;
_cod_original_cell_volume 618.7(2)
_cod_database_code 2007116

loop_
_symmetry_equiv_pos_as_xyz
'x, y, z'
'-x, -y, -z'

loop_
_atom_site_aniso_label
_atom_site_aniso_U_11
_atom_site_aniso_U_22
_atom_site_aniso_U_33
_atom_site_aniso_U_12
_atom_site_aniso_U_13
_atom_site_aniso_U_23
C1 .0426(10) .0596(11) .0442(9) .0122(8) .0115(8) -.0029(8)
N2 .0730(10) .0599(9) .0500(8) .0103(8) .0126(7) -.0016(8)
N3 .0733(10) .0592(9) .0544(9) .0102(8) .0149(8) -.0012(7)
C4 .0434(10) .0564(11) .0537(10) .0119(8) .0145(9) .0022(9)
C9 .0506(11) .0563(11) .0717(12) .0113(9) .0208(10) .0024(9)
C8 .0443(10) .0658(12) .0717(12) .0143(9) .0209(9) .0180(10)
C7 .0555(11) .0807(13) .0510(10) .0135(10) .0161(9) .0134(10)
C6 .0535(10) .0642(11) .0463(9) .0095(9) .0153(8) .0050(9)
C5 .0384(9) .0548(10) .0457(9) .0105(8) .0136(8) .0032(8)
N10 .0460(8) .0609(9) .0422(8) .0125(7) .0131(7) .0013(7)
C11 .0411(9) .0590(10) .0392(9) .0121(8) .0095(8) .0018(8)
C12 .0666(12) .0660(12) .0447(10) .0146(10) .0089(9) -.0013(9)
C13 .0765(13) .0817(13) .0400(9) .0227(11) .0108(9) .0053(10)
C14 .0647(11) .0705(12) .0517(10) .0193(10) .0128(9) .0141(9)
C15 .0610(11) .0598(11) .0539(10) .0115(9) .0120(9) .0044(8)
C16 .0495(10) .0640(11) .0415(9) .0099(9) .0083(8) -.0001(9)
C17 .0995(14) .0817(13) .0444(10) .0115(11) .0178(10) -.0027(9)
C18 .0614(12) .0841(14) .0894(14) .0198(11) .0266(11) .0293(11)

loop_
_atom_site_label
_atom_site_fract_x
_atom_site_fract_y
_atom_site_fract_z
_atom_site_U_iso_or_equiv
_atom_site_thermal_displace_type
_atom_site_calc_flag
_atom_site_refinement_flags
_atom_site_occupancy
_atom_site_disorder_group
_atom_site_type_symbol
C1 .2173(2) .1029(2) -.1607(2) .0499(4) Uani d . 1 . C
N2 .1448(2) -.0279(2) -.24625(13) .0640(4) Uani d . 1 . N
N3 .1341(2) -.14441(14) -.18480(14) .0650(4) Uani d . 1 . N
C4 .1954(2) -.1314(2) -.0373(2) .0518(4) Uani d . 1 . C
C9 .1838(2) -.2566(2) .0284(2) .0599(5) Uani d . 1 . C
H9 .1354(2) -.3455(2) -.0290(2) .080 Uiso calc R 1 . H
C8 .2433(2) -.2480(2) .1756(2) .0595(5) Uani d . 1 . C
C7 .3151(2) -.1106(2) .2586(2) .0628(5) Uani d . 1 . C
H7 .3542(2) -.1051(2) .3590(2) .080 Uiso calc R 1 . H
C6 .3308(2) .0139(2) .2015(2) .0557(4) Uani d . 1 . C
C5 .2688(2) .0040(2) .0477(2) .0466(4) Uani d . 1 . C
N10 .2803(2) .12316(13) -.01733(12) .0503(4) Uani d . 1 . N
C11 .2230(2) .2287(2) -.23835(15) .0475(4) Uani d . 1 . C
C12 .1542(2) .2145(2) -.3893(2) .0619(5) Uani d . 1 . C
H12 .1034(2) .1241(2) -.4434(2) .080 Uiso calc R 1 . H
C13 .1611(3) .3336(2) -.4587(2) .0676(5) Uani d . 1 . C
H13 .1136(3) .3228(2) -.5594(2) .080 Uiso calc R 1 . H
C14 .2372(2) .4681(2) -.3809(2) .0630(5) Uani d . 1 . C
H14 .2422(2) .5479(2) -.4286(2) .080 Uiso calc R 1 . H
C15 .3059(2) .4838(2) -.2316(2) .0604(5) Uani d . 1 . C
H15 .3576(2) .5745(2) -.1783(2) .080 Uiso calc R 1 . H
C16 .2984(2) .3655(2) -.1611(2) .0541(4) Uani d . 1 . C
H16 .3444(2) .3773(2) -.0603(2) .080 Uiso calc R 1 . H
C17 .4110(3) .1577(2) .2937(2) .0786(6) Uani d . 1 . C
H17A .3279(13) .2216(5) .2522(9) .080 Uiso calc PR .80 . H
H17B .5488(8) .1950(7) .2980(13) .080 Uiso calc PR .80 . H
H17C .407(2) .1482(3) .3898(5) .080 Uiso calc PR .80 . H
H17D .5282(14) .1549(5) .3744(9) .080 Uiso calc PR .20 . H
H17E .3073(8) .1816(7) .3287(13) .080 Uiso calc PR .20 . H
H17F .449(2) .2283(3) .2369(4) .080 Uiso calc PR .20 . H
C18 .2368(2) -.3780(2) .2519(2) .0766(6) Uani d . 1 . C
H18A .3682(7) -.3721(8) .3222(11) .080 Uiso calc PR .80 . H
H18B .201(2) -.4621(2) .1823(3) .080 Uiso calc PR .80 . H
H18C .1369(16) -.3825(9) .2999(13) .080 Uiso calc PR .80 . H
H18D .1027(7) -.4391(8) .2141(11) .080 Uiso calc PR .20 . H
H18E .270(2) -.3490(2) .3539(3) .080 Uiso calc PR .20 . H
H18F .3340(16) -.4286(9) .2364(14) .080 Uiso calc PR .20 . H

loop_
_atom_type_symbol
_atom_type_description
_atom_type_scat_dispersion_real
_atom_type_scat_dispersion_imag
_atom_type_scat_source
C C 0.0033 0.0016 'International Tables Vol C Tables 4.2.6.8 and 6.1.1.4'
H H 0.0000 0.0000 'International Tables Vol C Tables 4.2.6.8 and 6.1.1.4'
N N 0.0061 0.0033 'International Tables Vol C Tables 4.2.6.8 and 6.1.1.4'

loop_
_geom_angle_atom_site_label_1
_geom_angle_atom_site_label_2
_geom_angle_atom_site_label_3
_geom_angle
_geom_angle_publ_flag
N10 C1 N2 125.15(15) y
N10 C1 C11 118.88(14) y
N2 C1 C11 115.97(13) y
N3 N2 C1 119.36(13) y
N2 N3 C4 118.61(14) y
N3 C4 C5 120.82(15) y
N3 C4 C9 118.5(2) y
C5 C4 C9 120.7(2) y
C8 C9 C4 120.2(2) no
C9 C8 C7 118.0(2) no
C9 C8 C18 122.6(2) no
C7 C8 C18 119.4(2) no
C6 C7 C8 124.4(2) no
C7 C6 C5 117.2(2) no
C7 C6 C17 122.7(2) no
C5 C6 C17 120.0(2) no
N10 C5 C4 119.85(14) y
N10 C5 C6 120.73(15) y
C4 C5 C6 119.4(2) y
C1 N10 C5 116.20(14) y
C16 C11 C12 118.16(15) ?
C16 C11 C1 120.20(13) ?
C12 C11 C1 121.63(14) ?
C13 C12 C11 120.4(2) ?
C14 C13 C12 120.8(2) ?
C13 C14 C15 119.5(2) ?
C16 C15 C14 120.2(2) ?
C15 C16 C11 120.98(14) ?

loop_
_geom_bond_atom_site_label_1
_geom_bond_atom_site_label_2
_geom_bond_site_symmetry_2
_geom_bond_distance
_geom_bond_publ_flag
C1 N10 . 1.322(2) y
C1 N2 . 1.374(2) y
C1 C11 . 1.479(2) no
N2 N3 . 1.313(2) y
N3 C4 . 1.363(2) y
C4 C5 . 1.407(2) y
C4 C9 . 1.410(2) no
C9 C8 . 1.363(2) no
C8 C7 . 1.416(2) no
C8 C18 . 1.506(2) no
C7 C6 . 1.361(2) no
C6 C5 . 1.423(2) no
C6 C17 . 1.502(2) no
C5 N10 . 1.355(2) y
C11 C16 . 1.390(2) ?
C11 C12 . 1.393(2) ?
C12 C13 . 1.377(2) ?
C13 C14 . 1.373(2) ?
C14 C15 . 1.377(2) ?
C15 C16 . 1.377(2) ?

loop_
_geom_torsion_atom_site_label_1
_geom_torsion_atom_site_label_2
_geom_torsion_atom_site_label_3
_geom_torsion_atom_site_label_4
_geom_torsion_site_symmetry_1
_geom_torsion_site_symmetry_4
_geom_torsion
N10 C1 N2 N3 . . 17.(4)
C11 C1 N2 N3 . . -162.(4)
N10 C1 N2 N3A . 2 -0.4(9)
C11 C1 N2 N3A . 2 -179.6(6)
N3A N2 N3 N3A 2 2 0.000(14)
C1 N2 N3 N3A . 2 -124.(12)
N3A N2 N3 C4 2 . 84.(13)
C1 N2 N3 C4 . . -40.(9)
N3A N3 C4 N3A 2 2 0.000(12)
N2 N3 C4 N3A . 2 -134.(11)
N3A N3 C4 C5 2 . 171.(2)
N2 N3 C4 C5 . . 37.(9)
N3A N3 C4 C9 2 . -16.(4)
N2 N3 C4 C9 . . -150.(8)
N3A C4 C9 C8 2 . -179.7(6)
N3 C4 C9 C8 . . -172.4(17)
C5 C4 C9 C8 . . -0.3(8)
C4 C9 C8 C7 . . 0.6(8)
C4 C9 C8 C18 . . -179.1(5)
C9 C8 C7 C6 . . -0.7(8)
C18 C8 C7 C6 . . 179.1(5)
C8 C7 C6 C5 . . 0.3(8)
C8 C7 C6 C17 . . -177.9(5)
N3A C4 C5 N10 2 . -0.7(7)
N3 C4 C5 N10 . . -5.0(11)
C9 C4 C5 N10 . . 179.9(5)
N3A C4 C5 C6 2 . 179.4(5)
N3 C4 C5 C6 . . 175.1(10)
C9 C4 C5 C6 . . 0.0(7)
C7 C6 C5 N10 . . -179.9(5)
C17 C6 C5 N10 . . -1.6(7)
C7 C6 C5 C4 . . 0.0(7)
C17 C6 C5 C4 . . 178.3(5)
N2 C1 N10 C5 . . -0.1(7)
C11 C1 N10 C5 . . 179.0(5)
C4 C5 N10 C1 . . 0.7(6)
C6 C5 N10 C1 . . -179.5(5)
N10 C1 C11 C16 . . 2.4(7)
N2 C1 C11 C16 . . -178.4(5)
N10 C1 C11 C12 . . -177.6(5)
N2 C1 C11 C12 . . 1.6(7)
C16 C11 C12 C13 . . 0.3(8)
C1 C11 C12 C13 . . -179.6(5)
C11 C12 C13 C14 . . 0.0(9)
C12 C13 C14 C15 . . -0.2(9)
C13 C14 C15 C16 . . 0.0(8)
C14 C15 C16 C11 . . 0.4(8)
C12 C11 C16 C15 . . -0.6(8)
C1 C11 C16 C15 . . 179.4(5)
